data_7252025
loop_
_publ_author_name
'Khotchasanthong, Kenika'
'Sricharoen, Chombongkot'
'Jearanaiwiwat, Pacharapon'
'Chinchan, Kunlanit'
'Laksee, Sakchai'
'Rungtaweevoranit, Bunyarat'
'Sukwattanasinitt, Mongkol'
'Chainok, Kittipong'

_publ_section_title
;
 Topological isomers in lanthanide--chloranilate coordination polymers:
 synthesis, structure and CO2 adsorption properties
;
_journal_issue 30
_journal_name_full 'RSC Advances'
_journal_page_first 27809
_journal_page_last 27817
_journal_paper_doi 10.1039/D6RA02049F
_journal_volume 16
_journal_year 2026
_chemical_formula_moiety 'C9 H6 Cl3 Er O9, 3.5(H2 O)'
_chemical_formula_sum 'C9 H13 Cl3 Er O12.5'
_chemical_formula_weight 594.80
_space_group_crystal_system triclinic
_space_group_IT_number 2
_space_group_name_Hall '-P 1'
_space_group_name_H-M_alt 'P -1'
_atom_sites_solution_hydrogens difmap
_audit_creation_date 2026-03-06
_audit_creation_method
;
Olex2 1.5
(compiled 2025.07.13 svn.rb7424aed for OlexSys, GUI svn.r7314)
;
_audit_update_record
;
2026-03-10 deposited with the CCDC.	2026-05-18 downloaded from the CCDC.
;
_cell_angle_alpha 65.318(2)
_cell_angle_beta 70.294(2)
_cell_angle_gamma 81.578(2)
_cell_formula_units_Z 2
_cell_length_a 9.2039(5)
_cell_length_b 10.1659(5)
_cell_length_c 10.9042(5)
_cell_measurement_reflns_used 9980
_cell_measurement_temperature 296
_cell_measurement_theta_max 28.29
_cell_measurement_theta_min 3.21
_cell_volume 872.74(8)
_computing_cell_refinement 'SAINT V8.40B (Bruker, 2023)'
_computing_data_collection 'APEX6 (Bruker, 2023)'
_computing_data_reduction 'SAINT V8.40B (Bruker, 2023)'
_computing_molecular_graphics 'Olex2 1.5 (Dolomanov et al., 2009)'
_computing_publication_material 'Olex2 1.5 (Dolomanov et al., 2009)'
_computing_structure_refinement 'SHELXL 2018/3 (Sheldrick, 2018)'
_computing_structure_solution 'SHELXT  (Sheldrick, 2018)'
_diffrn_ambient_temperature 296
_diffrn_detector 'Bruker PHOTON 200 area detector'
_diffrn_detector_area_resol_mean 7.39
_diffrn_detector_type 'PHOTON II area detector'
_diffrn_measured_fraction_theta_full 0.998
_diffrn_measured_fraction_theta_max 0.999
_diffrn_measurement_device 'four-circle KAPPA diffractometer'
_diffrn_measurement_device_type 'Bruker D8 QUEST CMOS'
_diffrn_measurement_method '\w and \f scans'
_diffrn_radiation_collimation '0.5 mm'
_diffrn_radiation_monochromator graphite
_diffrn_radiation_probe x-ray
_diffrn_radiation_type MoK\a
_diffrn_radiation_wavelength 0.71073
_diffrn_radiation_xray_symbol K-L~3~
_diffrn_reflns_av_R_equivalents 0.0481
_diffrn_reflns_av_unetI/netI 0.0319
_diffrn_reflns_Laue_measured_fraction_full 0.998
_diffrn_reflns_Laue_measured_fraction_max 0.999
_diffrn_reflns_limit_h_max 12
_diffrn_reflns_limit_h_min -12
_diffrn_reflns_limit_k_max 13
_diffrn_reflns_limit_k_min -13
_diffrn_reflns_limit_l_max 14
_diffrn_reflns_limit_l_min -14
_diffrn_reflns_number 28833
_diffrn_reflns_point_group_measured_fraction_full 0.998
_diffrn_reflns_point_group_measured_fraction_max 0.999
_diffrn_reflns_theta_full 25.242
_diffrn_reflns_theta_max 27.877
_diffrn_reflns_theta_min 3.213
_diffrn_source 'sealed x-ray tube'
_diffrn_source_current 30.0
_diffrn_source_power 1.5
_diffrn_source_voltage 50.0
_diffrn_standards_number 0
_exptl_absorpt_coefficient_mu 5.328
_exptl_absorpt_correction_T_max 0.7457
_exptl_absorpt_correction_T_min 0.5584
_exptl_absorpt_correction_type multi-scan
_exptl_absorpt_process_details
;
SADABS-2016/2 (Bruker,2016/2) was used for absorption correction.
wR2(int) was 0.0839 before and 0.0571 after correction.
The Ratio of minimum to maximum transmission is 0.7488.
The \l/2 correction factor is Not present.
;
_exptl_crystal_colour brown
_exptl_crystal_colour_primary brown
_exptl_crystal_density_diffrn 2.263
_exptl_crystal_description hexagonal
_exptl_crystal_F_000 572
_exptl_crystal_size_max 0.33
_exptl_crystal_size_mid 0.24
_exptl_crystal_size_min 0.23
_refine_diff_density_max 1.493
_refine_diff_density_min -1.192
_refine_diff_density_rms 0.130
_refine_ls_extinction_method none
_refine_ls_goodness_of_fit_ref 1.076
_refine_ls_hydrogen_treatment mixed
_refine_ls_matrix_type full
_refine_ls_number_parameters 274
_refine_ls_number_reflns 4155
_refine_ls_number_restraints 51
_refine_ls_restrained_S_all 1.073
_refine_ls_R_factor_all 0.0326
_refine_ls_R_factor_gt 0.0230
_refine_ls_shift/su_max 0.001
_refine_ls_shift/su_mean 0.000
_refine_ls_structure_factor_coef Fsqd
_refine_ls_weighting_details 'w=1/[\s^2^(Fo^2^)+(0.0176P)^2^+0.8977P] where P=(Fo^2^+2Fc^2^)/3'
_refine_ls_weighting_scheme calc
_refine_ls_wR_factor_gt 0.0444
_refine_ls_wR_factor_ref 0.0471
_reflns_Friedel_coverage 0.000
_reflns_number_gt 3669
_reflns_number_total 4155
_reflns_threshold_expression 'I > 2\s(I)'
_cod_data_source_file d6ra02049f2.cif
_cod_data_source_block 8_2er
_cod_original_formula_sum 'C9 H13 Cl3 Er O12.50'
_cod_database_code 7252025
_shelx_shelxl_version_number 2019/3
_shelx_space_group_comment
;
The symmetry employed for this shelxl refinement is uniquely defined
by the following loop, which should always be used as a source of
symmetry information in preference to the above space-group names.
They are only intended as comments.
;
_shelx_estimated_absorpt_t_max 0.374
_shelx_estimated_absorpt_t_min 0.272
_olex2_refinement_description
;
1. Fixed Uiso
 At 1.5 times of:
  All O(H,H) groups
2. Restrained distances
 O9-H9A = O9-H9B
 0.85 with sigma of 0.02
 O7-H7A = O7-H7B
 0.85 with sigma of 0.02
 O8-H8A = O8-H8B
 0.85 with sigma of 0.02
 O10B-H10D = O10B-H10C
 0.85 with sigma of 0.02
 O10A-H10A = O10A-H10B
 0.85 with sigma of 0.02
 O13-H13A = O13-H13B
 0.85 with sigma of 0.02
 O11-H11B = O11-H11A
 0.85 with sigma of 0.02
 O12-H12A = O12-H12B
 0.85 with sigma of 0.02
 H9A-H9B
 1.34 with sigma of 0.04
 H7A-H7B
 1.34 with sigma of 0.04
 H8A-H8B
 1.34 with sigma of 0.04
 H10D-H10C
 1.34 with sigma of 0.04
 H10A-H10B
 1.34 with sigma of 0.04
 H13A-H13B
 1.34 with sigma of 0.04
 H11B-H11A
 1.34 with sigma of 0.04
 H12A-H12B
 1.34 with sigma of 0.04
 Er1-H9A \\sim Er1-H9B
 with sigma of 0.02
 Er1-H7A \\sim Er1-H7B
 with sigma of 0.02
 Er1-H8A \\sim Er1-H8B
 with sigma of 0.02
3. Uiso/Uaniso restraints and constraints
Uanis(O10B) \\sim Ueq, Uanis(O10A) \\sim Ueq: with sigma of 0.01 and sigma for
terminal atoms of 0.02
Uanis(O11) \\sim Ueq: with sigma of 0.01 and sigma for terminal atoms of 0.02
Uanis(O12) \\sim Ueq: with sigma of 0.01 and sigma for terminal atoms of 0.02
4. Others
 Fixed Sof: O10A(0.82) H10A(0.82) H10B(0.82) O10B(0.18) H10C(0.18) H10D(0.18)
 O12(0.5) H12A(0.5) H12B(0.5)
5.a Riding coordinates:
 O10A(H10A,H10B), O10B(H10C,H10D), O11(H11A,H11B)
;
_olex2_submission_special_instructions 'No special instructions were received'

loop_
_space_group_symop_operation_xyz
'x, y, z'
'-x, -y, -z'

loop_
_atom_site_label
_atom_site_type_symbol
_atom_site_fract_x
_atom_site_fract_y
_atom_site_fract_z
_atom_site_U_iso_or_equiv
_atom_site_adp_type
_atom_site_occupancy
_atom_site_site_symmetry_order
_atom_site_calc_flag
_atom_site_refinement_flags_posn
_atom_site_refinement_flags_adp
_atom_site_refinement_flags_occupancy
_atom_site_disorder_assembly
_atom_site_disorder_group
Er1 Er 0.71129(2) 0.24755(2) 0.74559(2) 0.01699(5) Uani 1 1 d D . . . .
Cl1 Cl 0.66069(12) 0.78333(9) 0.74240(9) 0.0380(2) Uani 1 1 d . . . . .
Cl2 Cl 0.84416(12) -0.28520(10) 1.05280(12) 0.0400(2) Uani 1 1 d . . . . .
Cl3 Cl 0.73484(11) 0.03261(10) 0.36320(11) 0.0353(2) Uani 1 1 d . . . . .
O1 O 0.6827(3) 0.4799(2) 0.7583(2) 0.0229(5) Uani 1 1 d . . . . .
O2 O 0.4556(3) 0.7529(2) 1.0322(2) 0.0210(5) Uani 1 1 d . . . . .
O3 O 0.7540(3) 0.0209(2) 0.9139(2) 0.0251(5) Uani 1 1 d . . . . .
O4 O 1.1144(3) -0.2584(2) 1.1379(2) 0.0222(5) Uani 1 1 d . . . . .
O5 O 0.7439(2) 0.1532(2) 0.5710(2) 0.0237(5) Uani 1 1 d . . . . .
O6 O 1.0258(3) -0.1459(3) 0.3400(2) 0.0266(5) Uani 1 1 d . . . . .
O7 O 0.5076(3) 0.3708(3) 0.6604(3) 0.0325(6) Uani 1 1 d D . . . .
H7A H 0.482(4) 0.457(2) 0.648(4) 0.049 Uiso 1 1 d D U . . .
H7B H 0.436(3) 0.333(3) 0.657(5) 0.049 Uiso 1 1 d D U . . .
O8 O 0.5006(3) 0.0819(3) 0.8256(3) 0.0261(5) Uani 1 1 d D . . . .
H8A H 0.428(3) 0.076(4) 0.897(3) 0.039 Uiso 1 1 d D U . . .
H8B H 0.522(3) -0.002(2) 0.831(4) 0.039 Uiso 1 1 d D U . . .
O9 O 0.8500(3) 0.4229(3) 0.5344(3) 0.0358(6) Uani 1 1 d D . . . .
H9A H 0.824(4) 0.511(2) 0.504(3) 0.054 Uiso 1 1 d D U . . .
H9B H 0.894(5) 0.411(3) 0.459(2) 0.054 Uiso 1 1 d D U . . .
O10A O 0.5822(6) 0.3521(5) 0.3689(5) 0.0688(15) Uani 0.82 1 d D U P A 1
H10A H 0.626869 0.313545 0.431635 0.103 Uiso 0.82 1 d DR U P A 1
H10B H 0.650464 0.360796 0.290132 0.103 Uiso 0.82 1 d DR U P A 1
O10B O 0.669(2) 0.4008(19) 0.300(2) 0.048(5) Uani 0.18 1 d D U P B 2
H10C H 0.754729 0.431602 0.236775 0.072 Uiso 0.18 1 d DR U P B 2
H10D H 0.689382 0.344224 0.375712 0.072 Uiso 0.18 1 d DR U P B 2
O11 O 0.9999(4) 0.5806(4) 0.7327(4) 0.0696(10) Uani 1 1 d D U . . .
H11A H 0.929270 0.614012 0.695085 0.104 Uiso 1 1 d DR U . . .
H11B H 0.988686 0.490265 0.758934 0.104 Uiso 1 1 d DR U . . .
O12 O 0.8022(9) 0.3888(9) 1.1070(9) 0.070(2) Uani 0.5 1 d D U P . .
H12A H 0.835(12) 0.345(12) 1.051(10) 0.105 Uiso 0.5 1 d D U P . .
H12B H 0.873(10) 0.376(14) 1.145(12) 0.105 Uiso 0.5 1 d D U P . .
O13 O 1.2757(4) 0.3103(3) 0.5712(4) 0.0556(8) Uani 1 1 d D . . . .
H13A H 1.204(4) 0.248(5) 0.611(5) 0.083 Uiso 1 1 d D U . . .
H13B H 1.345(5) 0.283(6) 0.511(5) 0.083 Uiso 1 1 d D U . . .
C1 C 0.5986(4) 0.4977(3) 0.8673(3) 0.0189(6) Uani 1 1 d . . . . .
C2 C 0.5737(4) 0.6288(3) 0.8835(3) 0.0219(7) Uani 1 1 d . . . . .
C3 C 0.4816(4) 0.6393(3) 1.0093(3) 0.0185(6) Uani 1 1 d . . . . .
C4 C 0.8700(4) 0.0026(4) 0.9562(3) 0.0214(7) Uani 1 1 d . . . . .
C5 C 0.9297(4) -0.1308(3) 1.0249(4) 0.0230(7) Uani 1 1 d . . . . .
C6 C 1.0546(4) -0.1421(3) 1.0730(3) 0.0184(6) Uani 1 1 d . . . . .
C7 C 0.8613(4) 0.0832(3) 0.5295(3) 0.0188(6) Uani 1 1 d . . . . .
C8 C 0.8796(4) 0.0172(3) 0.4369(3) 0.0216(7) Uani 1 1 d . . . . .
C9 C 1.0075(4) -0.0711(3) 0.4099(3) 0.0203(7) Uani 1 1 d . . . . .

loop_
_atom_site_aniso_label
_atom_site_aniso_U_11
_atom_site_aniso_U_22
_atom_site_aniso_U_33
_atom_site_aniso_U_23
_atom_site_aniso_U_13
_atom_site_aniso_U_12
Er1 0.01873(8) 0.01647(8) 0.01957(8) -0.01162(6) -0.00662(5) 0.00449(5)
Cl1 0.0571(6) 0.0187(4) 0.0259(4) -0.0081(4) 0.0047(4) -0.0089(4)
Cl2 0.0434(6) 0.0211(4) 0.0641(7) -0.0122(4) -0.0318(5) -0.0029(4)
Cl3 0.0363(5) 0.0384(5) 0.0504(6) -0.0299(5) -0.0268(4) 0.0145(4)
O1 0.0275(13) 0.0197(12) 0.0199(11) -0.0117(10) -0.0012(10) 0.0019(9)
O2 0.0289(13) 0.0136(11) 0.0206(11) -0.0105(9) -0.0033(10) 0.0007(9)
O3 0.0238(12) 0.0203(12) 0.0354(14) -0.0089(11) -0.0173(11) 0.0011(9)
O4 0.0273(12) 0.0189(12) 0.0271(12) -0.0126(10) -0.0145(10) 0.0058(9)
O5 0.0205(12) 0.0276(13) 0.0279(12) -0.0196(11) -0.0057(10) 0.0075(10)
O6 0.0298(13) 0.0291(13) 0.0309(13) -0.0228(11) -0.0109(11) 0.0081(10)
O7 0.0325(15) 0.0242(14) 0.0495(16) -0.0159(13) -0.0256(13) 0.0104(11)
O8 0.0246(13) 0.0235(13) 0.0322(14) -0.0146(11) -0.0065(10) 0.0006(10)
O9 0.0396(16) 0.0260(14) 0.0323(15) -0.0144(12) 0.0023(12) 0.0036(12)
O10A 0.094(4) 0.066(3) 0.080(4) -0.049(3) -0.063(3) 0.049(3)
O10B 0.045(10) 0.024(9) 0.069(12) -0.015(8) -0.021(9) 0.014(7)
O11 0.060(2) 0.070(2) 0.067(2) -0.0260(19) -0.0068(18) 0.0012(18)
O12 0.068(5) 0.064(5) 0.082(5) -0.040(4) -0.017(4) 0.005(4)
O13 0.073(2) 0.0357(18) 0.067(2) -0.0179(17) -0.0338(19) -0.0046(16)
C1 0.0205(16) 0.0170(16) 0.0223(16) -0.0112(14) -0.0079(13) 0.0050(12)
C2 0.0305(18) 0.0117(15) 0.0194(16) -0.0058(13) -0.0028(14) -0.0013(13)
C3 0.0181(16) 0.0165(16) 0.0238(16) -0.0112(13) -0.0075(13) 0.0037(12)
C4 0.0201(17) 0.0237(17) 0.0214(16) -0.0102(14) -0.0061(13) -0.0001(13)
C5 0.0221(17) 0.0189(17) 0.0305(18) -0.0112(14) -0.0093(14) -0.0004(13)
C6 0.0191(16) 0.0202(16) 0.0179(15) -0.0114(13) -0.0041(13) 0.0025(12)
C7 0.0208(16) 0.0150(15) 0.0189(16) -0.0087(13) -0.0024(13) 0.0021(12)
C8 0.0232(17) 0.0206(17) 0.0248(17) -0.0128(14) -0.0079(14) 0.0020(13)
C9 0.0256(17) 0.0168(16) 0.0184(16) -0.0100(13) -0.0033(13) 0.0009(13)

loop_
_atom_type_symbol
_atom_type_description
_atom_type_scat_dispersion_real
_atom_type_scat_dispersion_imag
_atom_type_scat_source
C C 0.0033 0.0016 'International Tables Vol C Tables 4.2.6.8 and 6.1.1.4'
H H 0.0000 0.0000 'International Tables Vol C Tables 4.2.6.8 and 6.1.1.4'
Cl Cl 0.1484 0.1585 'International Tables Vol C Tables 4.2.6.8 and 6.1.1.4'
Er Er -0.2586 4.9576 'International Tables Vol C Tables 4.2.6.8 and 6.1.1.4'
O O 0.0106 0.0060 'International Tables Vol C Tables 4.2.6.8 and 6.1.1.4'

loop_
_geom_angle_atom_site_label_1
_geom_angle_atom_site_label_2
_geom_angle_atom_site_label_3
_geom_angle
_geom_angle_site_symmetry_1
_geom_angle_site_symmetry_3
_geom_angle_publ_flag
O1 Er1 O4 71.87(7) . 2_757 ?
O1 Er1 O6 121.09(8) . 2_756 ?
O1 Er1 O8 125.08(8) . . ?
O2 Er1 O1 66.29(7) 2_667 . ?
O2 Er1 O4 76.38(8) 2_667 2_757 ?
O2 Er1 O6 135.94(8) 2_667 2_756 ?
O2 Er1 O8 72.63(8) 2_667 . ?
O3 Er1 O1 128.90(8) . . ?
O3 Er1 O2 75.48(8) . 2_667 ?
O3 Er1 O4 67.02(7) . 2_757 ?
O3 Er1 O5 93.00(8) . . ?
O3 Er1 O6 67.94(8) . 2_756 ?
O3 Er1 O8 68.92(8) . . ?
O4 Er1 O6 67.39(7) 2_757 2_756 ?
O4 Er1 O8 130.91(8) 2_757 . ?
O5 Er1 O1 137.60(8) . . ?
O5 Er1 O2 143.61(8) . 2_667 ?
O5 Er1 O4 131.13(7) . 2_757 ?
O5 Er1 O6 63.76(7) . 2_756 ?
O5 Er1 O8 71.02(8) . . ?
O7 Er1 O1 71.45(8) . . ?
O7 Er1 O2 84.21(9) . 2_667 ?
O7 Er1 O3 137.58(9) . . ?
O7 Er1 O4 142.92(8) . 2_757 ?
O7 Er1 O5 81.69(8) . . ?
O7 Er1 O6 139.76(9) . 2_756 ?
O7 Er1 O8 69.59(8) . . ?
O8 Er1 O6 113.71(8) . 2_756 ?
O9 Er1 O1 68.62(8) . . ?
O9 Er1 O2 134.89(8) . 2_667 ?
O9 Er1 O3 138.76(9) . . ?
O9 Er1 O4 91.05(9) . 2_757 ?
O9 Er1 O5 75.21(9) . . ?
O9 Er1 O6 71.47(8) . 2_756 ?
O9 Er1 O7 80.61(10) . . ?
O9 Er1 O8 137.39(9) . . ?
C1 O1 Er1 121.5(2) . . ?
C3 O2 Er1 121.16(19) . 2_667 ?
C4 O3 Er1 119.5(2) . . ?
C6 O4 Er1 117.95(19) . 2_757 ?
C7 O5 Er1 124.2(2) . . ?
C9 O6 Er1 119.8(2) . 2_756 ?
Er1 O7 H7A 125(2) . . ?
Er1 O7 H7B 126(2) . . ?
H7A O7 H7B 107(3) . . ?
Er1 O8 H8A 119(2) . . ?
Er1 O8 H8B 118(2) . . ?
H8A O8 H8B 107(3) . . ?
Er1 O9 H9A 124(2) . . ?
Er1 O9 H9B 125(2) . . ?
H9A O9 H9B 102(3) . . ?
H10A O10A H10B 106.3 . . ?
H10C O10B H10D 106.6 . . ?
H11A O11 H11B 100.5 . . ?
H12A O12 H12B 105(5) . . ?
H13A O13 H13B 106(4) . . ?
O1 C1 C2 125.4(3) . . ?
O1 C1 C3 115.2(3) . 2_667 ?
C2 C1 C3 119.3(3) . 2_667 ?
C1 C2 Cl1 119.0(2) . . ?
C3 C2 Cl1 119.0(2) . . ?
C3 C2 C1 122.0(3) . . ?
O2 C3 C1 115.8(3) . 2_667 ?
O2 C3 C2 125.6(3) . . ?
C2 C3 C1 118.6(3) . 2_667 ?
O3 C4 C5 124.7(3) . . ?
O3 C4 C6 115.2(3) . 2_757 ?
C5 C4 C6 120.1(3) . 2_757 ?
C4 C5 Cl2 118.7(3) . . ?
C4 C5 C6 121.3(3) . . ?
C6 C5 Cl2 119.9(2) . . ?
O4 C6 C4 115.9(3) . 2_757 ?
O4 C6 C5 125.5(3) . . ?
C5 C6 C4 118.6(3) . 2_757 ?
O5 C7 C8 126.0(3) . . ?
O5 C7 C9 115.5(3) . 2_756 ?
C8 C7 C9 118.5(3) . 2_756 ?
C7 C8 Cl3 119.6(2) . . ?
C7 C8 C9 121.2(3) . . ?
C9 C8 Cl3 119.0(2) . . ?
O6 C9 C7 114.5(3) . 2_756 ?
O6 C9 C8 125.5(3) . . ?
C8 C9 C7 119.9(3) . 2_756 ?

loop_
_geom_bond_atom_site_label_1
_geom_bond_atom_site_label_2
_geom_bond_distance
_geom_bond_site_symmetry_2
_geom_bond_publ_flag
Er1 O1 2.394(2) . ?
Er1 O2 2.390(2) 2_667 ?
Er1 O3 2.350(2) . ?
Er1 O4 2.396(2) 2_757 ?
Er1 O5 2.385(2) . ?
Er1 O6 2.519(2) 2_756 ?
Er1 O7 2.337(2) . ?
Er1 O8 2.439(2) . ?
Er1 O9 2.316(3) . ?
Cl1 C2 1.731(3) . ?
Cl2 C5 1.726(3) . ?
Cl3 C8 1.732(3) . ?
O1 C1 1.250(4) . ?
O2 C3 1.254(3) . ?
O3 C4 1.260(4) . ?
O4 C6 1.255(4) . ?
O5 C7 1.262(4) . ?
O6 C9 1.244(4) . ?
O7 H7A 0.842(17) . ?
O7 H7B 0.830(17) . ?
O8 H8A 0.826(17) . ?
O8 H8B 0.831(17) . ?
O9 H9A 0.841(18) . ?
O9 H9B 0.837(18) . ?
O10A H10A 0.8427 . ?
O10A H10B 0.8539 . ?
O10B H10C 0.8518 . ?
O10B H10D 0.8506 . ?
O11 H11A 0.8397 . ?
O11 H11B 0.8513 . ?
O12 H12A 0.85(2) . ?
O12 H12B 0.85(2) . ?
O13 H13A 0.845(19) . ?
O13 H13B 0.855(19) . ?
C1 C2 1.393(4) . ?
C1 C3 1.537(4) 2_667 ?
C2 C3 1.387(4) . ?
C4 C5 1.383(5) . ?
C4 C6 1.535(4) 2_757 ?
C5 C6 1.388(4) . ?
C7 C8 1.384(4) . ?
C7 C9 1.529(4) 2_756 ?
C8 C9 1.398(4) . ?

loop_
_geom_torsion_atom_site_label_1
_geom_torsion_atom_site_label_2
_geom_torsion_atom_site_label_3
_geom_torsion_atom_site_label_4
_geom_torsion
_geom_torsion_site_symmetry_1
_geom_torsion_site_symmetry_2
_geom_torsion_site_symmetry_3
_geom_torsion_site_symmetry_4
_geom_torsion_publ_flag
Er1 O1 C1 C2 -179.2(2) . . . . ?
Er1 O1 C1 C3 0.8(4) . . . 2_667 ?
Er1 O2 C3 C1 -0.7(4) 2_667 . . 2_667 ?
Er1 O2 C3 C2 178.6(3) 2_667 . . . ?
Er1 O3 C4 C5 -162.6(3) . . . . ?
Er1 O3 C4 C6 17.6(4) . . . 2_757 ?
Er1 O4 C6 C4 14.9(3) 2_757 . . 2_757 ?
Er1 O4 C6 C5 -166.2(2) 2_757 . . . ?
Er1 O5 C7 C8 174.7(2) . . . . ?
Er1 O5 C7 C9 -4.7(4) . . . 2_756 ?
Er1 O6 C9 C7 -16.0(4) 2_756 . . 2_756 ?
Er1 O6 C9 C8 165.1(3) 2_756 . . . ?
Cl1 C2 C3 O2 -0.9(5) . . . . ?
Cl1 C2 C3 C1 178.4(2) . . . 2_667 ?
Cl2 C5 C6 O4 -0.1(5) . . . . ?
Cl2 C5 C6 C4 178.8(2) . . . 2_757 ?
Cl3 C8 C9 O6 -2.7(5) . . . . ?
Cl3 C8 C9 C7 178.4(2) . . . 2_756 ?
O1 C1 C2 Cl1 1.6(5) . . . . ?
O1 C1 C2 C3 -178.4(3) . . . . ?
O3 C4 C5 Cl2 1.4(5) . . . . ?
O3 C4 C5 C6 -177.6(3) . . . . ?
O5 C7 C8 Cl3 2.1(5) . . . . ?
O5 C7 C8 C9 -172.9(3) . . . . ?
C1 C2 C3 O2 179.0(3) . . . . ?
C1 C2 C3 C1 -1.7(5) . . . 2_667 ?
C3 C1 C2 Cl1 -178.4(2) 2_667 . . . ?
C3 C1 C2 C3 1.7(5) 2_667 . . . ?
C4 C5 C6 O4 178.9(3) . . . . ?
C4 C5 C6 C4 -2.2(5) . . . 2_757 ?
C6 C4 C5 Cl2 -178.8(2) 2_757 . . . ?
C6 C4 C5 C6 2.3(5) 2_757 . . . ?
C7 C8 C9 O6 172.3(3) . . . . ?
C7 C8 C9 C7 -6.6(5) . . . 2_756 ?
C9 C7 C8 Cl3 -178.5(2) 2_756 . . . ?
C9 C7 C8 C9 6.5(5) 2_756 . . . ?
